data_2202649
loop_
_publ_author_name
'Rademeyer, Melanie'
'Barkhuizen, David A.'
'Maguire, Glenn E.M.'

_publ_section_title
;
 Di-<i>tert</i>-butyl
 2-(<i>tert</i>-butyloxycarbonylmethoxy)phenyliminodiacetate
;
_journal_issue 11
_journal_name_full 'Acta Crystallographica Section E'
_journal_page_first o1650
_journal_page_last o1652
_journal_paper_doi 10.1107/S1600536803021652
_journal_volume 59
_journal_year 2003
_chemical_formula_iupac 'C24 H37 N O7'
_chemical_formula_moiety 'C24 H37 N O7'
_chemical_formula_sum 'C24 H37 N O7'
_chemical_formula_weight 451.55
_chemical_name_systematic
;
Di-tert-butyl 2-(tert-butyloxycarbonylmethoxy)phenyliminodiacetate
;
_space_group_IT_number 2
_symmetry_cell_setting triclinic
_symmetry_space_group_name_Hall '-P 1'
_symmetry_space_group_name_H-M 'P -1'
_atom_sites_solution_hydrogens geom
_atom_sites_solution_primary direct
_atom_sites_solution_secondary difmap
_audit_creation_method SHELXL-97
_cell_angle_alpha 106.03(3)
_cell_angle_beta 96.27(4)
_cell_angle_gamma 96.89(4)
_cell_formula_units_Z 2
_cell_length_a 8.559(5)
_cell_length_b 11.192(4)
_cell_length_c 13.689(5)
_cell_measurement_reflns_used 559
_cell_measurement_temperature 120(2)
_cell_measurement_theta_max 31
_cell_measurement_theta_min 2
_cell_volume 1237.2(10)
_computing_cell_refinement 'CrysAlis CCD 170'
_computing_data_collection 'CrysAlis CCD 170 (Oxford Diffraction, 2003)'
_computing_data_reduction 'CrysAlis RED 170 (Oxford Diffraction, 2003)'
_computing_molecular_graphics 'ORTEP-3 for Windows (Farrugia, 1997) and MERCURY (Bruno et al, 2002)'
_computing_publication_material 'WinGX (Farrugia, 1999)'
_computing_structure_refinement 'SHELXL97 (Sheldrick, 1997)'
_computing_structure_solution 'SHELXS97 (Sheldrick, 1997)'
_diffrn_ambient_temperature 120(2)
_diffrn_measured_fraction_theta_full 0.990
_diffrn_measured_fraction_theta_max 0.885
_diffrn_measurement_device_type 'Oxford Excalibur2'
_diffrn_measurement_method \w--2\q
_diffrn_radiation_monochromator graphite
_diffrn_radiation_source 'fine-focus sealed tube'
_diffrn_radiation_type MoK\a
_diffrn_radiation_wavelength 0.71073
_diffrn_reflns_av_R_equivalents 0.0206
_diffrn_reflns_av_sigmaI/netI 0.0297
_diffrn_reflns_limit_h_max 10
_diffrn_reflns_limit_h_min -12
_diffrn_reflns_limit_k_max 16
_diffrn_reflns_limit_k_min -16
_diffrn_reflns_limit_l_max 20
_diffrn_reflns_limit_l_min -18
_diffrn_reflns_number 12422
_diffrn_reflns_theta_full 25.00
_diffrn_reflns_theta_max 31.91
_diffrn_reflns_theta_min 4.62
_diffrn_standards_decay_% <2
_exptl_absorpt_coefficient_mu 0.088
_exptl_absorpt_correction_type none
_exptl_absorpt_process_details none
_exptl_crystal_colour colourless
_exptl_crystal_density_diffrn 1.212
_exptl_crystal_density_method 'not measured'
_exptl_crystal_description block
_exptl_crystal_F_000 488
_exptl_crystal_size_max 0.55
_exptl_crystal_size_mid 0.40
_exptl_crystal_size_min 0.30
_refine_diff_density_max 0.430
_refine_diff_density_min -0.234
_refine_ls_extinction_method none
_refine_ls_goodness_of_fit_ref 1.130
_refine_ls_hydrogen_treatment constr
_refine_ls_matrix_type full
_refine_ls_number_parameters 289
_refine_ls_number_reflns 7546
_refine_ls_number_restraints 0
_refine_ls_restrained_S_all 1.130
_refine_ls_R_factor_all 0.0517
_refine_ls_R_factor_gt 0.0416
_refine_ls_shift/su_max 0.001
_refine_ls_shift/su_mean 0.000
_refine_ls_structure_factor_coef Fsqd
_refine_ls_weighting_details 'calc w = 1/[\s^2^(Fo^2^)+(0.0678P)^2^+0.0751P] where P = (Fo^2^+2Fc^2^)/3'
_refine_ls_weighting_scheme calc
_refine_ls_wR_factor_gt 0.1167
_refine_ls_wR_factor_ref 0.1238
_reflns_number_gt 5991
_reflns_number_total 7546
_reflns_threshold_expression I>2\s(I)
_cod_data_source_file fl6062.cif
_cod_data_source_block I
_cod_database_code 2202649
_cod_database_fobs_code 2202649

loop_
_symmetry_equiv_pos_as_xyz
'x, y, z'
'-x, -y, -z'

loop_
_atom_site_label
_atom_site_fract_x
_atom_site_fract_y
_atom_site_fract_z
_atom_site_U_iso_or_equiv
_atom_site_adp_type
_atom_site_calc_flag
_atom_site_refinement_flags
_atom_site_occupancy
_atom_site_disorder_assembly
_atom_site_disorder_group
_atom_site_type_symbol
C19 0.66254(11) 0.81114(9) 0.22112(7) 0.01562(17) Uani d . 1 . . C
H19A 0.7546 0.8121 0.2720 0.019 Uiso calc R 1 . . H
H19B 0.6400 0.7267 0.1702 0.019 Uiso calc R 1 . . H
C20 0.51860(11) 0.83377(9) 0.27576(7) 0.01585(17) Uani d . 1 . . C
C21 0.34185(12) 0.72855(10) 0.36691(8) 0.01969(19) Uani d . 1 . . C
C22 0.35213(14) 0.61003(11) 0.39987(9) 0.0282(2) Uani d . 1 . . C
H22A 0.4499 0.6226 0.4484 0.042 Uiso calc R 1 . . H
H22B 0.3534 0.5388 0.3394 0.042 Uiso calc R 1 . . H
H22C 0.2597 0.5924 0.4330 0.042 Uiso calc R 1 . . H
C23 0.35103(14) 0.84193(11) 0.46051(9) 0.0261(2) Uani d . 1 . . C
H23A 0.4492 0.8501 0.5076 0.039 Uiso calc R 1 . . H
H23B 0.2590 0.8306 0.4957 0.039 Uiso calc R 1 . . H
H23C 0.3508 0.9182 0.4386 0.039 Uiso calc R 1 . . H
C24 0.19429(13) 0.71099(12) 0.28844(9) 0.0284(2) Uani d . 1 . . C
H24A 0.1952 0.6379 0.2294 0.043 Uiso calc R 1 . . H
H24B 0.1937 0.7864 0.2653 0.043 Uiso calc R 1 . . H
H24C 0.0989 0.6974 0.3200 0.043 Uiso calc R 1 . . H
O6 0.44689(9) 0.92101(7) 0.28196(6) 0.02078(15) Uani d . 1 . . O
O7 0.48558(8) 0.73897(7) 0.31686(5) 0.01860(15) Uani d . 1 . . O
C1 0.78470(10) 0.86391(8) 0.08297(7) 0.01405(17) Uani d . 1 . . C
C2 0.86789(11) 0.76264(9) 0.06951(7) 0.01751(18) Uani d . 1 . . C
H2 0.8773 0.7214 0.1214 0.021 Uiso calc R 1 . . H
C3 0.93778(12) 0.72028(10) -0.01839(8) 0.02060(19) Uani d . 1 . . C
H3 0.9925 0.6499 -0.0268 0.025 Uiso calc R 1 . . H
C4 0.92698(12) 0.78142(10) -0.09341(8) 0.02063(19) Uani d . 1 . . C
H4 0.9752 0.7533 -0.1532 0.025 Uiso calc R 1 . . H
C5 0.84594(12) 0.88382(9) -0.08179(7) 0.01837(18) Uani d . 1 . . C
H5 0.8392 0.9256 -0.1335 0.022 Uiso calc R 1 . . H
C6 0.77458(11) 0.92521(8) 0.00562(7) 0.01487(17) Uani d . 1 . . C
C7 0.68334(12) 1.09485(9) -0.04805(7) 0.01804(18) Uani d . 1 . . C
H7A 0.5954 1.0521 -0.1049 0.022 Uiso calc R 1 . . H
H7B 0.7837 1.0985 -0.0776 0.022 Uiso calc R 1 . . H
C8 0.65502(11) 1.22704(9) 0.00258(7) 0.01774(18) Uani d . 1 . . C
C9 0.63504(12) 1.37702(9) 0.16768(8) 0.02029(19) Uani d . 1 . . C
C10 0.77988(13) 1.47156(10) 0.16986(10) 0.0295(2) Uani d . 1 . . C
H10A 0.8765 1.4434 0.1948 0.044 Uiso calc R 1 . . H
H10B 0.7710 1.5540 0.2158 0.044 Uiso calc R 1 . . H
H10C 0.7854 1.4781 0.1004 0.044 Uiso calc R 1 . . H
C11 0.63092(16) 1.35616(11) 0.27252(9) 0.0302(2) Uani d . 1 . . C
H11A 0.7320 1.3323 0.2954 0.045 Uiso calc R 1 . . H
H11B 0.5435 1.2887 0.2677 0.045 Uiso calc R 1 . . H
H11C 0.6146 1.4339 0.3220 0.045 Uiso calc R 1 . . H
C12 0.48046(13) 1.41540(11) 0.12999(10) 0.0281(2) Uani d . 1 . . C
H12A 0.4869 1.4301 0.0631 0.042 Uiso calc R 1 . . H
H12B 0.4631 1.4928 0.1795 0.042 Uiso calc R 1 . . H
H12C 0.3918 1.3481 0.1231 0.042 Uiso calc R 1 . . H
C13 0.75971(11) 1.03208(8) 0.23554(7) 0.01525(17) Uani d . 1 . . C
H13A 0.6826 1.0549 0.2838 0.018 Uiso calc R 1 . . H
H13B 0.7607 1.0904 0.1927 0.018 Uiso calc R 1 . . H
C14 0.92434(11) 1.05180(9) 0.29746(7) 0.01634(17) Uani d . 1 . . C
C15 1.11423(11) 1.22141(9) 0.42447(7) 0.01927(19) Uani d . 1 . . C
C16 1.13366(13) 1.15205(11) 0.50493(8) 0.0253(2) Uani d . 1 . . C
H16A 1.0439 1.1592 0.5438 0.038 Uiso calc R 1 . . H
H16B 1.2333 1.1891 0.5519 0.038 Uiso calc R 1 . . H
H16C 1.1363 1.0631 0.4710 0.038 Uiso calc R 1 . . H
C17 1.09683(14) 1.35762(10) 0.47396(9) 0.0297(2) Uani d . 1 . . C
H17A 1.0866 1.4011 0.4210 0.045 Uiso calc R 1 . . H
H17B 1.1910 1.3994 0.5249 0.045 Uiso calc R 1 . . H
H17C 1.0017 1.3602 0.5079 0.045 Uiso calc R 1 . . H
C18 1.24998(13) 1.21390(12) 0.36136(8) 0.0275(2) Uani d . 1 . . C
H18A 1.2331 1.2600 0.3107 0.041 Uiso calc R 1 . . H
H18B 1.2536 1.1256 0.3257 0.041 Uiso calc R 1 . . H
H18C 1.3508 1.2513 0.4069 0.041 Uiso calc R 1 . . H
N 0.70429(9) 0.90458(7) 0.16899(6) 0.01390(15) Uani d . 1 . . N
O1 0.69273(8) 1.02472(6) 0.02395(5) 0.01726(14) Uani d . 1 . . O
O2 0.64089(10) 1.30065(7) -0.04679(6) 0.02538(17) Uani d . 1 . . O
O3 0.65294(9) 1.25075(6) 0.10336(5) 0.01911(15) Uani d . 1 . . O
O4 1.00875(9) 0.97290(7) 0.29456(6) 0.02586(17) Uani d . 1 . . O
O5 0.96028(8) 1.17262(6) 0.35625(5) 0.01879(14) Uani d . 1 . . O

loop_
_atom_site_aniso_label
_atom_site_aniso_U_11
_atom_site_aniso_U_22
_atom_site_aniso_U_33
_atom_site_aniso_U_12
_atom_site_aniso_U_13
_atom_site_aniso_U_23
C19 0.0172(4) 0.0162(4) 0.0156(4) 0.0038(3) 0.0043(3) 0.0070(3)
C20 0.0163(4) 0.0170(4) 0.0145(4) 0.0012(3) 0.0021(3) 0.0055(3)
C21 0.0177(4) 0.0205(5) 0.0230(5) 0.0016(3) 0.0091(4) 0.0079(4)
C22 0.0303(5) 0.0251(5) 0.0355(6) 0.0040(4) 0.0150(5) 0.0154(5)
C23 0.0285(5) 0.0250(5) 0.0253(5) 0.0036(4) 0.0122(4) 0.0051(4)
C24 0.0188(5) 0.0334(6) 0.0316(6) 0.0010(4) 0.0047(4) 0.0080(5)
O6 0.0218(3) 0.0207(3) 0.0235(3) 0.0069(3) 0.0072(3) 0.0096(3)
O7 0.0181(3) 0.0190(3) 0.0227(3) 0.0040(3) 0.0082(3) 0.0103(3)
C1 0.0135(4) 0.0148(4) 0.0128(4) 0.0005(3) 0.0014(3) 0.0033(3)
C2 0.0174(4) 0.0175(4) 0.0188(4) 0.0034(3) 0.0037(3) 0.0066(3)
C3 0.0199(4) 0.0207(5) 0.0224(5) 0.0069(4) 0.0060(4) 0.0056(4)
C4 0.0205(4) 0.0225(5) 0.0185(4) 0.0042(4) 0.0073(4) 0.0035(4)
C5 0.0205(4) 0.0200(4) 0.0151(4) 0.0019(4) 0.0040(3) 0.0058(3)
C6 0.0150(4) 0.0148(4) 0.0141(4) 0.0017(3) 0.0016(3) 0.0035(3)
C7 0.0243(5) 0.0166(4) 0.0145(4) 0.0034(3) 0.0014(3) 0.0071(3)
C8 0.0178(4) 0.0175(4) 0.0178(4) 0.0012(3) 0.0014(3) 0.0061(3)
C9 0.0213(4) 0.0152(4) 0.0227(5) 0.0036(3) 0.0041(4) 0.0021(3)
C10 0.0250(5) 0.0188(5) 0.0403(6) 0.0001(4) 0.0069(5) 0.0022(4)
C11 0.0401(6) 0.0281(6) 0.0221(5) 0.0100(5) 0.0079(5) 0.0034(4)
C12 0.0238(5) 0.0256(5) 0.0340(6) 0.0096(4) 0.0033(4) 0.0051(4)
C13 0.0169(4) 0.0136(4) 0.0145(4) 0.0021(3) 0.0014(3) 0.0033(3)
C14 0.0183(4) 0.0162(4) 0.0138(4) 0.0010(3) 0.0024(3) 0.0039(3)
C15 0.0177(4) 0.0198(4) 0.0164(4) -0.0034(3) -0.0011(3) 0.0029(3)
C16 0.0247(5) 0.0314(6) 0.0193(5) -0.0006(4) 0.0001(4) 0.0098(4)
C17 0.0310(6) 0.0192(5) 0.0310(6) -0.0035(4) 0.0003(5) -0.0009(4)
C18 0.0212(5) 0.0384(6) 0.0202(5) -0.0023(4) 0.0027(4) 0.0076(4)
N 0.0165(3) 0.0129(3) 0.0127(3) 0.0016(3) 0.0035(3) 0.0042(3)
O1 0.0231(3) 0.0168(3) 0.0154(3) 0.0074(3) 0.0053(3) 0.0078(2)
O2 0.0348(4) 0.0208(4) 0.0239(4) 0.0065(3) 0.0037(3) 0.0115(3)
O3 0.0254(4) 0.0155(3) 0.0167(3) 0.0045(3) 0.0039(3) 0.0043(2)
O4 0.0227(4) 0.0217(4) 0.0287(4) 0.0075(3) -0.0039(3) 0.0015(3)
O5 0.0176(3) 0.0146(3) 0.0207(3) 0.0002(2) -0.0016(3) 0.0022(3)

loop_
_atom_type_symbol
_atom_type_description
_atom_type_scat_dispersion_real
_atom_type_scat_dispersion_imag
_atom_type_scat_source
C C 0.0033 0.0016 'International Tables Vol C Tables 4.2.6.8 and 6.1.1.4'
H H 0.0000 0.0000 'International Tables Vol C Tables 4.2.6.8 and 6.1.1.4'
N N 0.0061 0.0033 'International Tables Vol C Tables 4.2.6.8 and 6.1.1.4'
O O 0.0106 0.0060 'International Tables Vol C Tables 4.2.6.8 and 6.1.1.4'

loop_
_geom_angle_atom_site_label_1
_geom_angle_atom_site_label_2
_geom_angle_atom_site_label_3
_geom_angle
N C19 C20 112.82(8)
N C19 H19A 109.0
C20 C19 H19A 109.0
N C19 H19B 109.0
C20 C19 H19B 109.0
H19A C19 H19B 107.8
O6 C20 O7 125.74(9)
O6 C20 C19 126.34(9)
O7 C20 C19 107.92(8)
O7 C21 C23 110.52(9)
O7 C21 C24 109.37(9)
C23 C21 C24 112.85(10)
O7 C21 C22 102.30(8)
C23 C21 C22 110.30(10)
C24 C21 C22 111.00(10)
C21 C22 H22A 109.5
C21 C22 H22B 109.5
H22A C22 H22B 109.5
C21 C22 H22C 109.5
H22A C22 H22C 109.5
H22B C22 H22C 109.5
C21 C23 H23A 109.5
C21 C23 H23B 109.5
H23A C23 H23B 109.5
C21 C23 H23C 109.5
H23A C23 H23C 109.5
H23B C23 H23C 109.5
C21 C24 H24A 109.5
C21 C24 H24B 109.5
H24A C24 H24B 109.5
C21 C24 H24C 109.5
H24A C24 H24C 109.5
H24B C24 H24C 109.5
C20 O7 C21 120.50(8)
C2 C1 C6 118.28(8)
C2 C1 N 122.73(8)
C6 C1 N 118.93(8)
C1 C2 C3 121.50(9)
C1 C2 H2 119.3
C3 C2 H2 119.3
C4 C3 C2 119.51(9)
C4 C3 H3 120.2
C2 C3 H3 120.2
C3 C4 C5 120.39(9)
C3 C4 H4 119.8
C5 C4 H4 119.8
C4 C5 C6 120.04(9)
C4 C5 H5 120.0
C6 C5 H5 120.0
O1 C6 C5 124.32(9)
O1 C6 C1 115.41(8)
C5 C6 C1 120.27(9)
O1 C7 C8 110.93(8)
O1 C7 H7A 109.5
C8 C7 H7A 109.5
O1 C7 H7B 109.5
C8 C7 H7B 109.5
H7A C7 H7B 108.0
O2 C8 O3 126.22(9)
O2 C8 C7 120.74(9)
O3 C8 C7 113.00(8)
O3 C9 C11 101.93(8)
O3 C9 C12 110.92(9)
C11 C9 C12 110.99(10)
O3 C9 C10 109.54(9)
C11 C9 C10 110.77(10)
C12 C9 C10 112.23(10)
C9 C10 H10A 109.5
C9 C10 H10B 109.5
H10A C10 H10B 109.5
C9 C10 H10C 109.5
H10A C10 H10C 109.5
H10B C10 H10C 109.5
C9 C11 H11A 109.5
C9 C11 H11B 109.5
H11A C11 H11B 109.5
C9 C11 H11C 109.5
H11A C11 H11C 109.5
H11B C11 H11C 109.5
C9 C12 H12A 109.5
C9 C12 H12B 109.5
H12A C12 H12B 109.5
C9 C12 H12C 109.5
H12A C12 H12C 109.5
H12B C12 H12C 109.5
N C13 C14 114.80(8)
N C13 H13A 108.6
C14 C13 H13A 108.6
N C13 H13B 108.6
C14 C13 H13B 108.6
H13A C13 H13B 107.5
O4 C14 O5 125.48(10)
O4 C14 C13 125.76(9)
O5 C14 C13 108.77(9)
O5 C15 C18 110.15(9)
O5 C15 C16 110.73(8)
C18 C15 C16 112.08(10)
O5 C15 C17 101.82(9)
C18 C15 C17 110.84(10)
C16 C15 C17 110.78(9)
C15 C16 H16A 109.5
C15 C16 H16B 109.5
H16A C16 H16B 109.5
C15 C16 H16C 109.5
H16A C16 H16C 109.5
H16B C16 H16C 109.5
C15 C17 H17A 109.5
C15 C17 H17B 109.5
H17A C17 H17B 109.5
C15 C17 H17C 109.5
H17A C17 H17C 109.5
H17B C17 H17C 109.5
C15 C18 H18A 109.5
C15 C18 H18B 109.5
H18A C18 H18B 109.5
C15 C18 H18C 109.5
H18A C18 H18C 109.5
H18B C18 H18C 109.5
C1 N C19 115.62(8)
C1 N C13 116.30(8)
C19 N C13 115.53(8)
C6 O1 C7 118.82(7)
C8 O3 C9 121.20(8)
C14 O5 C15 121.63(8)

loop_
_geom_bond_atom_site_label_1
_geom_bond_atom_site_label_2
_geom_bond_site_symmetry_2
_geom_bond_distance
_geom_bond_publ_flag
C19 N . 1.4522(12) ?
C19 C20 . 1.5209(15) ?
C19 H19A . 0.9900 ?
C19 H19B . 0.9900 ?
C20 O6 . 1.2028(13) ?
C20 O7 . 1.3471(12) ?
C21 O7 . 1.4798(14) ?
C21 C23 . 1.5214(16) ?
C21 C24 . 1.5214(18) ?
C21 C22 . 1.5235(16) ?
C22 H22A . 0.9800 ?
C22 H22B . 0.9800 ?
C22 H22C . 0.9800 ?
C23 H23A . 0.9800 ?
C23 H23B . 0.9800 ?
C23 H23C . 0.9800 ?
C24 H24A . 0.9800 ?
C24 H24B . 0.9800 ?
C24 H24C . 0.9800 ?
C1 C2 . 1.3902(14) ?
C1 C6 . 1.4124(13) ?
C1 N . 1.4225(13) ?
C2 C3 . 1.3931(15) ?
C2 H2 . 0.9500 ?
C3 C4 . 1.3835(15) ?
C3 H3 . 0.9500 ?
C4 C5 . 1.3908(15) ?
C4 H4 . 0.9500 ?
C5 C6 . 1.3930(14) ?
C5 H5 . 0.9500 ?
C6 O1 . 1.3658(12) ?
C7 O1 . 1.4210(12) ?
C7 C8 . 1.5114(15) ?
C7 H7A . 0.9900 ?
C7 H7B . 0.9900 ?
C8 O2 . 1.2099(12) ?
C8 O3 . 1.3334(13) ?
C9 O3 . 1.4799(13) ?
C9 C11 . 1.5197(16) ?
C9 C12 . 1.5201(17) ?
C9 C10 . 1.5221(17) ?
C10 H10A . 0.9800 ?
C10 H10B . 0.9800 ?
C10 H10C . 0.9800 ?
C11 H11A . 0.9800 ?
C11 H11B . 0.9800 ?
C11 H11C . 0.9800 ?
C12 H12A . 0.9800 ?
C12 H12B . 0.9800 ?
C12 H12C . 0.9800 ?
C13 N . 1.4547(14) ?
C13 C14 . 1.5211(16) ?
C13 H13A . 0.9900 ?
C13 H13B . 0.9900 ?
C14 O4 . 1.2014(13) ?
C14 O5 . 1.3475(13) ?
C15 O5 . 1.4776(15) ?
C15 C18 . 1.5185(16) ?
C15 C16 . 1.5187(15) ?
C15 C17 . 1.5203(16) ?
C16 H16A . 0.9800 ?
C16 H16B . 0.9800 ?
C16 H16C . 0.9800 ?
C17 H17A . 0.9800 ?
C17 H17B . 0.9800 ?
C17 H17C . 0.9800 ?
C18 H18A . 0.9800 ?
C18 H18B . 0.9800 ?
C18 H18C . 0.9800 ?

loop_
_geom_torsion_atom_site_label_1
_geom_torsion_atom_site_label_2
_geom_torsion_atom_site_label_3
_geom_torsion_atom_site_label_4
_geom_torsion
N C19 C20 O6 -3.38(14)
N C19 C20 O7 176.98(8)
O6 C20 O7 C21 6.10(15)
C19 C20 O7 C21 -174.26(8)
C23 C21 O7 C20 -63.18(12)
C24 C21 O7 C20 61.65(12)
C22 C21 O7 C20 179.39(9)
C6 C1 C2 C3 -1.08(14)
N C1 C2 C3 176.23(9)
C1 C2 C3 C4 1.17(15)
C2 C3 C4 C5 -0.51(15)
C3 C4 C5 C6 -0.20(15)
C4 C5 C6 O1 179.94(9)
C4 C5 C6 C1 0.29(14)
C2 C1 C6 O1 -179.34(8)
N C1 C6 O1 3.25(12)
C2 C1 C6 C5 0.35(13)
N C1 C6 C5 -177.07(8)
O1 C7 C8 O2 -178.77(9)
O1 C7 C8 O3 3.10(11)
N C13 C14 O4 0.71(14)
N C13 C14 O5 -179.33(7)
C2 C1 N C19 -22.02(12)
C6 C1 N C19 155.27(8)
C2 C1 N C13 118.34(10)
C6 C1 N C13 -64.36(11)
C20 C19 N C1 -153.39(8)
C20 C19 N C13 65.93(11)
C14 C13 N C1 -69.12(11)
C14 C13 N C19 71.28(10)
C5 C6 O1 C7 -2.47(13)
C1 C6 O1 C7 177.21(8)
C8 C7 O1 C6 -155.47(8)
O2 C8 O3 C9 -1.17(15)
C7 C8 O3 C9 176.84(8)
C11 C9 O3 C8 177.23(9)
C12 C9 O3 C8 59.02(12)
C10 C9 O3 C8 -65.41(12)
O4 C14 O5 C15 0.78(14)
C13 C14 O5 C15 -179.17(7)
C18 C15 O5 C14 63.16(12)
C16 C15 O5 C14 -61.38(11)
C17 C15 O5 C14 -179.20(8)

loop_
_cod_related_entry_id
_cod_related_entry_database
_cod_related_entry_code
1 ChemSpider 21131343
